data_1575706
loop_
_publ_author_name
'Maryunina, Kseniya'
'Yamaguchi, Koyo'
'Inoue, Katsuya'
'Samsonenko, Arkady'
'Veber, Sergey'
'Smirnova, Kristina'
'Bogomyakov, Artem'
'Letyagin, Gleb'
'Romanenko, Galina'
'Morozov, Vitaly'

_publ_section_title
;
 Magnetic superexchange switching by the transformation of a trigonal
 bipyramid into a square pyramid in a Cu(II)-nitroxide complex.
;
_journal_issue 40
_journal_name_full 'Dalton transactions (Cambridge, England : 2003)'
_journal_page_first 15176
_journal_page_last 15187
_journal_paper_doi 10.1039/d5dt01274k
_journal_volume 54
_journal_year 2025
_chemical_formula_sum 'C32 H20 Cu2 F24 N3 O9'
_chemical_formula_weight 1173.59
_space_group_crystal_system monoclinic
_space_group_IT_number 15
_space_group_name_Hall '-C 2yc'
_space_group_name_H-M_alt 'C 1 2/c 1'
_atom_sites_solution_hydrogens geom
_audit_creation_method SHELXL-2019/3
_audit_update_record
;
2025-04-01 deposited with the CCDC.	2025-09-10 downloaded from the CCDC.
;
_cell_angle_alpha 90
_cell_angle_beta 122.610(14)
_cell_angle_gamma 90
_cell_formula_units_Z 4
_cell_length_a 19.043(2)
_cell_length_b 16.793(2)
_cell_length_c 15.884(3)
_cell_measurement_reflns_used 5279
_cell_measurement_temperature 98(2)
_cell_measurement_theta_max 22.71
_cell_measurement_theta_min 2.43
_cell_volume 4278.8(12)
_computing_cell_refinement 'Bruker SAINT'
_computing_data_collection 'Bruker APEX2'
_computing_data_reduction 'Bruker SAINT'
_computing_molecular_graphics 'Bruker SHELXTL'
_computing_publication_material 'Bruker SHELXTL'
_computing_structure_refinement 'SHELXL-2019/2 (Sheldrick, 2019)'
_computing_structure_solution 'SHELXS-97 (Sheldrick, 2008)'
_diffrn_ambient_temperature 98(2)
_diffrn_measured_fraction_theta_full 0.998
_diffrn_measured_fraction_theta_max 0.948
_diffrn_measurement_device_type 'Bruker APEX-II CCD'
_diffrn_measurement_method '\f and \w scans'
_diffrn_radiation_type MoK\a
_diffrn_radiation_wavelength 0.71073
_diffrn_reflns_av_R_equivalents 0.1194
_diffrn_reflns_av_unetI/netI 0.1223
_diffrn_reflns_Laue_measured_fraction_full 0.998
_diffrn_reflns_Laue_measured_fraction_max 0.948
_diffrn_reflns_limit_h_max 25
_diffrn_reflns_limit_h_min -23
_diffrn_reflns_limit_k_max 22
_diffrn_reflns_limit_k_min -21
_diffrn_reflns_limit_l_max 21
_diffrn_reflns_limit_l_min -21
_diffrn_reflns_number 23002
_diffrn_reflns_point_group_measured_fraction_full 0.998
_diffrn_reflns_point_group_measured_fraction_max 0.948
_diffrn_reflns_theta_full 25.242
_diffrn_reflns_theta_max 28.864
_diffrn_reflns_theta_min 1.756
_exptl_absorpt_coefficient_mu 1.152
_exptl_absorpt_correction_type none
_exptl_crystal_colour dark_browm
_exptl_crystal_density_diffrn 1.822
_exptl_crystal_description block
_exptl_crystal_F_000 2316
_exptl_crystal_size_max 0.26
_exptl_crystal_size_mid 0.18
_exptl_crystal_size_min 0.15
_refine_diff_density_max 2.239
_refine_diff_density_min -1.478
_refine_diff_density_rms 0.170
_refine_ls_extinction_method none
_refine_ls_goodness_of_fit_ref 1.036
_refine_ls_hydrogen_treatment constr
_refine_ls_matrix_type full
_refine_ls_number_parameters 379
_refine_ls_number_reflns 5333
_refine_ls_number_restraints 12
_refine_ls_restrained_S_all 1.035
_refine_ls_R_factor_all 0.2134
_refine_ls_R_factor_gt 0.1383
_refine_ls_shift/su_max 0.000
_refine_ls_shift/su_mean 0.000
_refine_ls_structure_factor_coef Fsqd
_refine_ls_weighting_details 'w=1/[\s^2^(Fo^2^)+(0.1635P)^2^+122.8705P] where P=(Fo^2^+2Fc^2^)/3'
_refine_ls_weighting_scheme calc
_refine_ls_wR_factor_gt 0.3772
_refine_ls_wR_factor_ref 0.4210
_reflns_Friedel_coverage 0.000
_reflns_number_gt 2685
_reflns_number_total 5333
_reflns_threshold_expression 'I > 2\s(I)'
_cod_data_source_file d5dt01274k2.cif
_cod_data_source_block c2c098
_cod_depositor_comments 'Adding full bibliography for 1575703--1575709.cif.'
_cod_original_sg_symbol_H-M 'C 2/c'
_cod_database_code 1575706
_shelx_shelxl_version_number 2019/3
_shelx_space_group_comment
; 
The symmetry employed for this shelxl refinement is uniquely defined 
by the following loop, which should always be used as a source of 
symmetry information in preference to the above space-group names. 
They are only intended as comments. 
;

loop_
_space_group_symop_operation_xyz
'x, y, z'
'-x, y, -z+1/2'
'x+1/2, y+1/2, z'
'-x+1/2, y+1/2, -z+1/2'
'-x, -y, -z'
'x, -y, z-1/2'
'-x+1/2, -y+1/2, -z'
'x+1/2, -y+1/2, z-1/2'

loop_
_atom_site_label
_atom_site_type_symbol
_atom_site_fract_x
_atom_site_fract_y
_atom_site_fract_z
_atom_site_U_iso_or_equiv
_atom_site_adp_type
_atom_site_occupancy
_atom_site_site_symmetry_order
_atom_site_calc_flag
_atom_site_refinement_flags_posn
_atom_site_refinement_flags_adp
_atom_site_refinement_flags_occupancy
_atom_site_disorder_assembly
_atom_site_disorder_group
Cu2 Cu 0.500000 0.37240(14) 0.250000 0.0467(6) Uani 1 2 d S T P . .
O3 O 0.4859(5) 0.3334(5) 0.1239(6) 0.0457(18) Uani 1 1 d . . . . .
C6 C 0.4257(10) 0.3066(12) -0.0442(10) 0.077(5) Uani 1 1 d . . . . .
F7 F 0.4721(7) 0.3615(8) -0.0530(6) 0.105(4) Uani 1 1 d . . . . .
F8 F 0.4650(7) 0.2366(8) -0.0275(8) 0.113(4) Uani 1 1 d . . . . .
F9 F 0.3534(7) 0.3035(9) -0.1323(6) 0.121(5) Uani 1 1 d . . . . .
C7 C 0.4187(8) 0.3282(7) 0.0432(9) 0.052(3) Uani 1 1 d . . . . .
C8 C 0.3395(7) 0.3422(7) 0.0239(8) 0.048(3) Uani 1 1 d . . . . .
H8A H 0.292857 0.337319 -0.042666 0.058 Uiso 1 1 calc R U . . .
C9 C 0.3262(7) 0.3634(6) 0.0992(8) 0.042(2) Uani 1 1 d . . . . .
C10 C 0.2384(8) 0.3817(9) 0.0745(9) 0.058(3) Uani 1 1 d . . . . .
F10 F 0.2332(5) 0.4594(5) 0.0841(8) 0.091(3) Uani 1 1 d . . . . .
F11 F 0.1793(4) 0.3635(5) -0.0199(6) 0.068(2) Uani 1 1 d . . . . .
F12 F 0.2191(6) 0.3421(9) 0.1304(7) 0.110(4) Uani 1 1 d . . . . .
O4 O 0.3810(4) 0.3688(5) 0.1920(5) 0.0455(18) Uani 1 1 d . . . . .
Cu1 Cu 0.77353(17) 0.74254(17) 0.52617(19) 0.0407(7) Uani 0.5 1 d . . P . .
O1 O 0.810(4) 0.8431(19) 0.498(4) 0.049(8) Uani 0.60(10) 1 d . . P A 1
O2 O 0.793(4) 0.6859(16) 0.434(4) 0.047(10) Uani 0.60(10) 1 d . . P A 1
O1A O 0.775(3) 0.8531(16) 0.462(4) 0.032(7) Uani 0.40(10) 1 d . . P A 2
O2A O 0.759(3) 0.699(2) 0.396(3) 0.040(7) Uani 0.40(10) 1 d . . P A 2
C1 C 0.8476(8) 0.9418(7) 0.4273(8) 0.048(3) Uani 1 1 d . . . . .
F1 F 0.789(2) 0.989(3) 0.380(3) 0.051(7) Uani 0.5 1 d . . P B 1
F2 F 0.8981(13) 0.9475(14) 0.3862(16) 0.052(5) Uani 0.5 1 d . U P B 1
F3 F 0.898(3) 0.977(2) 0.514(2) 0.039(6) Uani 0.5 1 d . . P B 1
F1A F 0.776(3) 0.989(3) 0.395(3) 0.058(9) Uani 0.5 1 d . . P B 2
F2A F 0.8681(12) 0.9560(14) 0.3632(16) 0.052(5) Uani 0.5 1 d . U P B 2
F3A F 0.907(3) 0.961(3) 0.524(3) 0.062(12) Uani 0.5 1 d . . P B 2
C2 C 0.8233(7) 0.8553(7) 0.4301(8) 0.045(3) Uani 1 1 d . . . . .
C3 C 0.8338(7) 0.7987(6) 0.3762(8) 0.040(2) Uani 1 1 d . . . . .
H3A H 0.855853 0.813402 0.337235 0.048 Uiso 1 1 calc R U . . .
C4 C 0.8118(8) 0.7175(7) 0.3778(9) 0.049(3) Uani 1 1 d . . . . .
C5 C 0.8294(10) 0.6554(8) 0.3244(11) 0.060(3) Uani 1 1 d . . . . .
F4 F 0.8418(6) 0.6861(5) 0.2550(7) 0.075(2) Uani 1 1 d . . . . .
F5 F 0.9039(8) 0.6192(6) 0.3913(9) 0.103(3) Uani 1 1 d . . . . .
F6 F 0.7750(7) 0.5988(5) 0.2853(7) 0.087(3) Uani 1 1 d . . . . .
O1R O 0.639(6) 0.768(3) 0.375(6) 0.066(13) Uani 0.25 1 d . . P A 1
N2R N 0.564(2) 0.795(2) 0.315(3) 0.046(5) Uani 0.5 1 d . . P A 1
O10R O 0.377(6) 0.773(4) 0.131(6) 0.066(13) Uani 0.25 1 d . . P A 2
N9R N 0.429(3) 0.803(2) 0.192(3) 0.046(5) Uani 0.5 1 d . . P A 2
C3R C 0.5486(7) 0.8854(6) 0.2816(8) 0.045(3) Uani 1 1 d . . . . .
C4R C 0.5891(8) 0.9377(7) 0.3734(9) 0.058(3) Uani 1 1 d . . . . .
H4RA H 0.572675 0.993180 0.353437 0.088 Uiso 1 1 calc R U . . .
H4RB H 0.571177 0.920773 0.417955 0.088 Uiso 1 1 calc R U . . .
H4RC H 0.649898 0.933028 0.408294 0.088 Uiso 1 1 calc R U . . .
C5R C 0.5872(9) 0.9022(8) 0.2181(10) 0.057(3) Uani 1 1 d . . . . .
H5RA H 0.576030 0.957554 0.194934 0.086 Uiso 1 1 calc R U . . .
H5RB H 0.647498 0.893303 0.259207 0.086 Uiso 1 1 calc R U . . .
H5RC H 0.562159 0.866347 0.160351 0.086 Uiso 1 1 calc R U . . .
C6R C 0.500000 0.7536(10) 0.250000 0.054(5) Uani 1 2 d S T P . .
C7R C 0.500000 0.6676(10) 0.250000 0.048(4) Uani 1 2 d S T P A .
C8R C 0.5693(7) 0.6231(7) 0.2664(8) 0.046(3) Uani 1 1 d . . . . .
H8RA H 0.617860 0.649481 0.278071 0.055 Uiso 1 1 calc R U . A .
C9R C 0.5659(7) 0.5434(6) 0.2655(8) 0.040(2) Uani 1 1 d . . . . .
H9RA H 0.613462 0.515253 0.276445 0.048 Uiso 1 1 calc R U . . .
N10R N 0.500000 0.4996(8) 0.250000 0.043(3) Uani 1 2 d S T P . .

loop_
_atom_site_aniso_label
_atom_site_aniso_U_11
_atom_site_aniso_U_22
_atom_site_aniso_U_33
_atom_site_aniso_U_23
_atom_site_aniso_U_13
_atom_site_aniso_U_12
Cu2 0.0359(10) 0.0617(13) 0.0369(10) 0.000 0.0160(8) 0.000
O3 0.046(4) 0.048(4) 0.043(4) -0.011(3) 0.024(4) -0.005(4)
C6 0.065(9) 0.124(15) 0.047(7) -0.037(8) 0.033(7) -0.040(10)
F7 0.102(7) 0.171(11) 0.051(5) -0.013(6) 0.046(5) -0.058(7)
F8 0.101(8) 0.148(11) 0.097(7) -0.065(7) 0.059(7) -0.002(7)
F9 0.089(7) 0.226(15) 0.045(4) -0.043(7) 0.033(5) -0.058(8)
C7 0.059(8) 0.051(7) 0.043(6) -0.009(5) 0.026(6) -0.012(6)
C8 0.040(6) 0.049(7) 0.039(5) 0.008(5) 0.011(5) -0.009(5)
C9 0.040(6) 0.030(5) 0.044(6) -0.002(4) 0.014(5) -0.001(4)
C10 0.045(6) 0.063(8) 0.046(6) -0.001(6) 0.012(5) 0.016(6)
F10 0.046(4) 0.063(5) 0.124(8) -0.034(5) 0.018(5) 0.008(4)
F11 0.043(4) 0.067(5) 0.061(4) -0.015(4) 0.005(3) 0.003(4)
F12 0.049(5) 0.203(13) 0.074(6) 0.032(7) 0.031(5) 0.002(6)
O4 0.032(4) 0.054(5) 0.040(4) -0.004(3) 0.013(3) 0.002(4)
Cu1 0.0488(19) 0.0321(14) 0.0450(18) -0.0047(14) 0.0278(14) -0.0076(15)
O1 0.05(2) 0.049(11) 0.050(17) -0.020(11) 0.028(17) -0.025(12)
O2 0.06(2) 0.034(10) 0.06(2) -0.012(11) 0.04(2) -0.018(11)
O1A 0.020(16) 0.028(11) 0.034(15) -0.003(10) 0.005(13) -0.010(10)
O2A 0.030(15) 0.051(14) 0.023(14) -0.001(10) 0.004(13) 0.012(12)
C1 0.050(7) 0.048(7) 0.040(6) 0.004(5) 0.020(5) -0.009(6)
F1 0.043(14) 0.050(11) 0.045(11) 0.005(10) 0.014(11) 0.010(11)
F2 0.058(9) 0.052(8) 0.052(8) 0.005(6) 0.034(7) -0.007(7)
F3 0.068(15) 0.021(11) 0.030(9) 0.006(7) 0.028(10) 0.005(8)
F1A 0.066(15) 0.047(11) 0.083(19) -0.005(12) 0.054(12) 0.000(10)
F2A 0.055(9) 0.054(8) 0.054(8) 0.010(6) 0.034(7) 0.003(7)
F3A 0.047(13) 0.04(2) 0.061(15) 0.007(11) 0.003(10) -0.018(14)
C2 0.051(6) 0.038(6) 0.044(6) 0.001(5) 0.025(5) -0.005(5)
C3 0.049(6) 0.029(5) 0.051(6) 0.005(4) 0.033(5) -0.001(5)
C4 0.054(7) 0.050(7) 0.051(6) -0.009(5) 0.034(6) -0.006(6)
C5 0.079(9) 0.045(7) 0.073(9) -0.004(6) 0.053(8) -0.010(7)
F4 0.116(7) 0.059(5) 0.085(6) -0.016(4) 0.077(6) -0.011(5)
F5 0.135(9) 0.084(7) 0.121(8) 0.020(6) 0.090(8) 0.044(7)
F6 0.121(8) 0.070(5) 0.101(6) -0.053(5) 0.081(6) -0.051(5)
O1R 0.04(3) 0.047(13) 0.063(14) 0.04(2) 0.000(15) 0.005(19)
N2R 0.065(10) 0.035(8) 0.044(7) 0.021(11) 0.033(6) 0.036(12)
O10R 0.04(3) 0.047(13) 0.063(14) 0.04(2) 0.000(15) 0.005(19)
N9R 0.065(10) 0.035(8) 0.044(7) 0.021(11) 0.033(6) 0.036(12)
C3R 0.046(6) 0.027(5) 0.046(6) -0.005(4) 0.016(5) -0.002(4)
C4R 0.057(7) 0.041(7) 0.054(7) -0.005(5) 0.014(6) 0.003(6)
C5R 0.064(8) 0.045(7) 0.055(7) 0.000(6) 0.027(6) 0.002(6)
C6R 0.092(15) 0.032(8) 0.049(9) 0.000 0.044(11) 0.000
C7R 0.062(10) 0.047(9) 0.037(8) 0.000 0.027(8) 0.000
C8R 0.047(6) 0.045(6) 0.043(6) -0.005(5) 0.023(5) 0.002(5)
C9R 0.045(6) 0.036(6) 0.040(5) -0.005(4) 0.023(5) -0.003(5)
N10R 0.038(7) 0.050(8) 0.038(6) 0.000 0.017(5) 0.000

loop_
_atom_type_symbol
_atom_type_description
_atom_type_scat_dispersion_real
_atom_type_scat_dispersion_imag
_atom_type_scat_source
C C 0.0033 0.0016 'International Tables Vol C Tables 4.2.6.8 and 6.1.1.4'
H H 0.0000 0.0000 'International Tables Vol C Tables 4.2.6.8 and 6.1.1.4'
N N 0.0061 0.0033 'International Tables Vol C Tables 4.2.6.8 and 6.1.1.4'
O O 0.0106 0.0060 'International Tables Vol C Tables 4.2.6.8 and 6.1.1.4'
F F 0.0171 0.0103 'International Tables Vol C Tables 4.2.6.8 and 6.1.1.4'
Cu Cu 0.3201 1.2651 'International Tables Vol C Tables 4.2.6.8 and 6.1.1.4'

loop_
_geom_angle_atom_site_label_1
_geom_angle_atom_site_label_2
_geom_angle_atom_site_label_3
_geom_angle
_geom_angle_site_symmetry_1
_geom_angle_site_symmetry_3
_geom_angle_publ_flag
O4 Cu2 O4 176.4(5) . 2_655 ?
O4 Cu2 O3 91.3(3) . . ?
O4 Cu2 O3 87.5(3) 2_655 . ?
O4 Cu2 O3 87.5(3) . 2_655 ?
O4 Cu2 O3 91.3(3) 2_655 2_655 ?
O3 Cu2 O3 141.5(5) . 2_655 ?
O4 Cu2 N10R 91.8(3) . . ?
O4 Cu2 N10R 91.8(3) 2_655 . ?
O3 Cu2 N10R 109.3(2) . . ?
O3 Cu2 N10R 109.3(2) 2_655 . ?
C7 O3 Cu2 124.9(8) . . ?
F8 C6 F9 108.9(14) . . ?
F8 C6 F7 107.2(14) . . ?
F9 C6 F7 106.4(14) . . ?
F8 C6 C7 110.2(14) . . ?
F9 C6 C7 115.0(13) . . ?
F7 C6 C7 108.8(12) . . ?
O3 C7 C8 127.8(11) . . ?
O3 C7 C6 114.6(12) . . ?
C8 C7 C6 117.6(11) . . ?
C9 C8 C7 122.2(10) . . ?
O4 C9 C8 126.7(10) . . ?
O4 C9 C10 112.6(10) . . ?
C8 C9 C10 120.7(10) . . ?
F12 C10 F10 110.9(13) . . ?
F12 C10 F11 105.6(12) . . ?
F10 C10 F11 106.5(10) . . ?
F12 C10 C9 113.1(10) . . ?
F10 C10 C9 107.9(11) . . ?
F11 C10 C9 112.6(11) . . ?
C9 O4 Cu2 125.0(7) . . ?
Cu1 Cu1 O1R 169(2) 7_666 7_666 ?
Cu1 Cu1 O10R 170(3) 7_666 8_566 ?
O1R Cu1 O10R 6(6) 7_666 8_566 ?
Cu1 Cu1 O2A 86.9(16) 7_666 7_666 ?
O1R Cu1 O2A 87(4) 7_666 7_666 ?
Cu1 Cu1 O2 87(2) 7_666 . ?
O1R Cu1 O2 100(4) 7_666 . ?
Cu1 Cu1 O1A 92.0(17) 7_666 7_666 ?
O1R Cu1 O1A 97(3) 7_666 7_666 ?
O2 Cu1 O1A 87.7(11) . 7_666 ?
Cu1 Cu1 O1 80.9(19) 7_666 . ?
O1R Cu1 O1 90(3) 7_666 . ?
O2 Cu1 O1 91.1(8) . . ?
Cu1 Cu1 O1 74.0(19) 7_666 7_666 ?
O1R Cu1 O1 115(3) 7_666 7_666 ?
O2 Cu1 O1 87.4(9) . 7_666 ?
O1 Cu1 O1 154.8(3) . 7_666 ?
Cu1 Cu1 O2 68.8(17) 7_666 7_666 ?
O1R Cu1 O2 105(4) 7_666 7_666 ?
O2 Cu1 O2 155.3(4) . 7_666 ?
O1 Cu1 O2 85.1(9) . 7_666 ?
O1 Cu1 O2 85.8(14) 7_666 7_666 ?
Cu1 Cu1 O2A 68.4(14) 7_666 . ?
O10R Cu1 O2A 111(3) 8_566 . ?
O2A Cu1 O2A 155.3(4) 7_666 . ?
O1A Cu1 O2A 89.5(15) 7_666 . ?
Cu1 Cu1 O1A 63.9(15) 7_666 . ?
O10R Cu1 O1A 106(3) 8_566 . ?
O2A Cu1 O1A 87.5(14) 7_666 . ?
O1A Cu1 O1A 155.9(4) 7_666 . ?
O2A Cu1 O1A 81.8(16) . . ?
Cu1 Cu1 O1R 6.8(16) 7_666 . ?
O1R Cu1 O1R 176.2(8) 7_666 . ?
O2 Cu1 O1R 82(3) . . ?
O1 Cu1 O1R 86(3) . . ?
O1 Cu1 O1R 68(3) 7_666 . ?
O2 Cu1 O1R 73(3) 7_666 . ?
C2 O1 Cu1 126.4(14) . . ?
C2 O1 Cu1 117(2) . 7_666 ?
Cu1 O1 Cu1 25.2(3) . 7_666 ?
C4 O2 Cu1 125.2(17) . . ?
C4 O2 Cu1 115(3) . 7_666 ?
Cu1 O2 Cu1 24.7(4) . 7_666 ?
C2 O1A Cu1 123.8(19) . 7_666 ?
C2 O1A Cu1 115(2) . . ?
Cu1 O1A Cu1 24.1(4) 7_666 . ?
C4 O2A Cu1 128(2) . 7_666 ?
C4 O2A Cu1 117(2) . . ?
Cu1 O2A Cu1 24.7(4) 7_666 . ?
F2A C1 F3A 115(2) . . ?
F1 C1 F3 105(3) . . ?
F1 C1 F2 107(2) . . ?
F3 C1 F2 99.1(18) . . ?
F2A C1 F1A 105(2) . . ?
F3A C1 F1A 109(3) . . ?
F1 C1 C2 116(2) . . ?
F2A C1 C2 114.9(14) . . ?
F3A C1 C2 106(2) . . ?
F3 C1 C2 116.8(19) . . ?
F2 C1 C2 111.4(13) . . ?
F1A C1 C2 107(2) . . ?
O1A C2 C3 127.8(17) . . ?
O1 C2 C3 126.5(16) . . ?
O1A C2 C1 109.6(15) . . ?
O1 C2 C1 112.6(13) . . ?
C3 C2 C1 119.6(10) . . ?
C2 C3 C4 120.8(10) . . ?
O2A C4 C3 122.1(19) . . ?
O2 C4 C3 128.1(12) . . ?
O2A C4 C5 114.7(17) . . ?
O2 C4 C5 110.5(15) . . ?
C3 C4 C5 120.0(10) . . ?
F6 C5 F4 109.7(11) . . ?
F6 C5 F5 105.8(12) . . ?
F4 C5 F5 103.8(11) . . ?
F6 C5 C4 114.9(11) . . ?
F4 C5 C4 112.9(11) . . ?
F5 C5 C4 109.0(12) . . ?
N2R O1R Cu1 158(7) . 7_666 ?
N2R O1R Cu1 160(6) . . ?
Cu1 O1R Cu1 3.8(8) 7_666 . ?
C6R N2R O1R 125(4) . . ?
C6R N2R C3R 109(2) . . ?
O1R N2R C3R 121(4) . . ?
O10R N9R C6R 113(5) . . ?
C3R N9R C6R 110(3) 2_655 . ?
N9R C3R C4R 111.2(18) 2_655 . ?
N9R C3R C5R 101(2) 2_655 . ?
C4R C3R C5R 110.2(10) . . ?
C4R C3R C3R 115.6(11) . 2_655 ?
C5R C3R C3R 113.2(12) . 2_655 ?
C4R C3R N2R 109.2(19) . . ?
C5R C3R N2R 109.0(18) . . ?
C3R C3R N2R 98.8(15) 2_655 . ?
N2R C6R N2R 114(3) . 2_655 ?
N2R C6R C7R 122.9(14) . . ?
N2R C6R C7R 122.9(14) 2_655 . ?
N2R C6R N9R 9(3) . 2_655 ?
N2R C6R N9R 110.8(15) 2_655 2_655 ?
C7R C6R N9R 125.5(18) . 2_655 ?
C7R C6R N9R 125.5(19) . . ?
N9R C6R N9R 109(4) 2_655 . ?
C8R C7R C8R 116.1(16) 2_655 . ?
C8R C7R C6R 121.9(8) 2_655 . ?
C8R C7R C6R 121.9(8) . . ?
C9R C8R C7R 119.5(12) . . ?
C8R C9R N10R 125.2(11) . . ?
C9R N10R C9R 114.5(14) . 2_655 ?
C9R N10R Cu2 122.8(7) . . ?
C9R N10R Cu2 122.8(7) 2_655 . ?

loop_
_geom_bond_atom_site_label_1
_geom_bond_atom_site_label_2
_geom_bond_distance
_geom_bond_site_symmetry_2
_geom_bond_publ_flag
Cu2 O4 1.933(7) . ?
Cu2 O4 1.933(7) 2_655 ?
Cu2 O3 1.984(7) . ?
Cu2 O3 1.984(7) 2_655 ?
Cu2 N10R 2.137(14) . ?
O3 C7 1.234(14) . ?
C6 F8 1.34(2) . ?
C6 F9 1.334(17) . ?
C6 F7 1.336(18) . ?
C6 C7 1.508(17) . ?
C7 C8 1.387(18) . ?
C8 C9 1.395(16) . ?
C9 O4 1.270(13) . ?
C9 C10 1.529(17) . ?
C10 F12 1.311(17) . ?
C10 F10 1.323(16) . ?
C10 F11 1.338(14) . ?
Cu1 Cu1 0.868(5) 7_666 ?
Cu1 O1R 1.57(8) 7_666 ?
Cu1 O10R 1.79(9) 8_566 ?
Cu1 O2A 1.93(3) 7_666 ?
Cu1 O2 1.939(18) . ?
Cu1 O1A 1.91(3) 7_666 ?
Cu1 O1 1.96(2) . ?
Cu1 O1 2.02(2) 7_666 ?
Cu1 O2 2.08(3) 7_666 ?
Cu1 O2A 2.07(3) . ?
Cu1 O1A 2.13(3) . ?
Cu1 O1R 2.43(8) . ?
O1 C2 1.26(3) . ?
O2 C4 1.25(3) . ?
O1A C2 1.27(3) . ?
O2A C4 1.22(3) . ?
C1 F1 1.25(4) . ?
C1 F2A 1.29(3) . ?
C1 F3A 1.36(4) . ?
C1 F3 1.32(3) . ?
C1 F2 1.43(3) . ?
C1 F1A 1.42(5) . ?
C1 C2 1.533(16) . ?
C2 C3 1.363(15) . ?
C3 C4 1.430(16) . ?
C4 C5 1.491(17) . ?
C5 F6 1.292(15) . ?
C5 F4 1.348(14) . ?
C5 F5 1.374(18) . ?
O1R N2R 1.31(9) . ?
N2R C6R 1.29(4) . ?
N2R C3R 1.57(3) . ?
O10R N9R 1.06(8) . ?
N9R C3R 1.44(4) 2_655 ?
N9R C6R 1.43(3) . ?
C3R C4R 1.510(16) . ?
C3R C5R 1.559(18) . ?
C3R C3R 1.56(2) 2_655 ?
C6R C7R 1.44(2) . ?
C7R C8R 1.413(14) 2_655 ?
C7R C8R 1.413(14) . ?
C8R C9R 1.339(16) . ?
C9R N10R 1.358(13) . ?
